data_4060937
loop_
_publ_author_name
'Anti\~nolo, Antonio'
'Garc\'ia-Yuste, Santiago'
'Otero, Antonio'
'P\'erez-Flores, Juan C.'
'Reguillo-Carmona, Rebeca'
'Rodr\'iguez, Ana M.'
'Villase\~nor, Elena'

_publ_section_title
;
 Reactivity of a Phosphido-Niobocene Derivative toward CS2 and Alkyl
 Halides to Give Phosphinodithioformato- and Phosphino-Niobocene
 Complexes: X-ray Crystal Structures of
 [Nb(\h5-C5H4SiMe3)2(\k1-S-SC(S)(PPh2))(CO)] and
 [Nb(\h5-C5H4SiMe3)2(P(I)Ph2)(CO)]I3
;
_journal_coden_ASTM ORGND7
_journal_issue 5
_journal_name_full Organometallics
_journal_page_first 1310
_journal_page_last 1316
_journal_paper_doi 10.1021/om051013u
_journal_volume 25
_journal_year 2006
_chemical_formula_sum 'C29 H36 I4 Nb O P Si2'
_chemical_formula_weight 1088.24
_space_group_IT_number 2
_symmetry_cell_setting triclinic
_symmetry_space_group_name_Hall '-P 1'
_symmetry_space_group_name_H-M 'P -1'
_cell_angle_alpha 81.77(2)
_cell_angle_beta 78.420(10)
_cell_angle_gamma 72.220(10)
_cell_formula_units_Z 2
_cell_length_a 11.6080(10)
_cell_length_b 12.194(5)
_cell_length_c 14.197(2)
_cell_measurement_temperature 230(2)
_cell_volume 1867.4(8)
_diffrn_ambient_temperature 230(2)
_exptl_crystal_density_diffrn 1.935
_cod_duplicate_entry 4074931
_cod_depositor_comments
;
The following automatic conversions were performed:
'_symmetry_cell_setting' value 'Triclinic' changed to 'triclinic'
according to '/home/saulius/struct/CIF-dictionaries/cif_core.dic'
dictionary named 'cif_core.dic' version 2.4.1 from 2010-06-29.

Automatic conversion script
Id: cif_fix_enum 1527 2010-12-29 10:47:43Z saulius 
;
_cod_database_code 4060937

loop_
_symmetry_equiv_pos_as_xyz
'x, y, z'
'-x, -y, -z'

loop_
_atom_site_label
_atom_site_type_symbol
_atom_site_fract_x
_atom_site_fract_y
_atom_site_fract_z
_atom_site_U_iso_or_equiv
_atom_site_adp_type
_atom_site_occupancy
_atom_site_symmetry_multiplicity
_atom_site_calc_flag
_atom_site_refinement_flags
_atom_site_disorder_assembly
_atom_site_disorder_group
Nb1 Nb 0.31590(4) 0.73907(4) 0.26648(3) 0.02897(11) Uani 1 1 d . . .
I1 I 0.52206(4) 0.41367(4) 0.16585(3) 0.04634(12) Uani 1 1 d . . .
I2 I -0.20889(11) 1.10986(9) 0.13317(7) 0.1167(3) Uani 1 1 d . . .
I3 I -0.19642(5) 0.86766(6) 0.19286(4) 0.07193(18) Uani 1 1 d . . .
I4 I -0.18171(5) 0.62664(6) 0.26114(4) 0.06982(17) Uani 1 1 d . . .
P1 P 0.31580(13) 0.54543(12) 0.21584(10) 0.0329(3) Uani 1 1 d . . .
Si1 Si 0.3267(2) 1.06266(16) 0.18257(17) 0.0579(5) Uani 1 1 d . . .
Si2 Si 0.25740(19) 0.81822(19) 0.53488(14) 0.0540(5) Uani 1 1 d . . .
O1 O 0.5036(4) 0.5960(4) 0.4075(4) 0.0545(11) Uani 1 1 d . . .
C1 C 0.4377(5) 0.6449(5) 0.3569(4) 0.0385(11) Uani 1 1 d . . .
C11 C 0.3747(6) 0.9019(5) 0.1765(4) 0.0412(12) Uani 1 1 d . . .
C12 C 0.4800(5) 0.8215(5) 0.2103(5) 0.0416(12) Uani 1 1 d . . .
H12 H 0.5230 0.8352 0.2540 0.050 Uiso 1 1 calc . . .
C13 C 0.5078(5) 0.7162(5) 0.1653(5) 0.0430(13) Uani 1 1 d . . .
H13 H 0.5708 0.6494 0.1757 0.052 Uiso 1 1 calc . . .
C14 C 0.4236(6) 0.7316(5) 0.1034(4) 0.0419(13) Uani 1 1 d . . .
H14 H 0.4220 0.6771 0.0645 0.050 Uiso 1 1 calc . . .
C15 C 0.3416(6) 0.8436(5) 0.1096(4) 0.0431(13) Uani 1 1 d . . .
H15 H 0.2765 0.8748 0.0758 0.052 Uiso 1 1 calc . . .
C16 C 0.3604(12) 1.0981(9) 0.2946(9) 0.095(3) Uani 1 1 d . . .
H16A H 0.4455 1.0625 0.2986 0.142 Uiso 1 1 calc . . .
H16B H 0.3107 1.0698 0.3494 0.142 Uiso 1 1 calc . . .
H16C H 0.3424 1.1804 0.2940 0.142 Uiso 1 1 calc . . .
C17 C 0.1640(10) 1.1254(8) 0.1651(9) 0.089(3) Uani 1 1 d . . .
H17A H 0.1539 1.1035 0.1056 0.133 Uiso 1 1 calc . . .
H17B H 0.1425 1.2081 0.1629 0.133 Uiso 1 1 calc . . .
H17C H 0.1117 1.0969 0.2178 0.133 Uiso 1 1 calc . . .
C18 C 0.4287(12) 1.1148(7) 0.0790(9) 0.104(4) Uani 1 1 d . . .
H18A H 0.4135 1.0967 0.0198 0.156 Uiso 1 1 calc . . .
H18B H 0.5128 1.0776 0.0855 0.156 Uiso 1 1 calc . . .
H18C H 0.4123 1.1969 0.0782 0.156 Uiso 1 1 calc . . .
C21 C 0.2084(5) 0.7986(5) 0.4210(4) 0.0370(11) Uani 1 1 d . . .
C22 C 0.1751(5) 0.7005(5) 0.4015(4) 0.0393(12) Uani 1 1 d . . .
H22 H 0.1941 0.6276 0.4347 0.047 Uiso 1 1 calc . . .
C23 C 0.1085(5) 0.7335(6) 0.3230(5) 0.0444(13) Uani 1 1 d . . .
H23 H 0.0744 0.6868 0.2976 0.053 Uiso 1 1 calc . . .
C24 C 0.1035(5) 0.8487(6) 0.2909(5) 0.0427(13) Uani 1 1 d . . .
H24 H 0.0669 0.8915 0.2395 0.051 Uiso 1 1 calc . . .
C25 C 0.1635(5) 0.8882(5) 0.3501(4) 0.0380(11) Uani 1 1 d . . .
H25 H 0.1725 0.9623 0.3438 0.046 Uiso 1 1 calc . . .
C26 C 0.1306(13) 0.9381(13) 0.5879(9) 0.135(7) Uani 1 1 d . . .
H26A H 0.0550 0.9179 0.5986 0.202 Uiso 1 1 calc . . .
H26B H 0.1242 1.0069 0.5445 0.202 Uiso 1 1 calc . . .
H26C H 0.1468 0.9517 0.6483 0.202 Uiso 1 1 calc . . .
C27 C 0.4030(11) 0.8572(11) 0.5139(9) 0.096(3) Uani 1 1 d . . .
H27A H 0.4687 0.7951 0.4862 0.144 Uiso 1 1 calc . . .
H27B H 0.4196 0.8708 0.5741 0.144 Uiso 1 1 calc . . .
H27C H 0.3964 0.9260 0.4704 0.144 Uiso 1 1 calc . . .
C28 C 0.2717(11) 0.6802(11) 0.6137(8) 0.092(3) Uani 1 1 d . . .
H28A H 0.3384 0.6203 0.5841 0.138 Uiso 1 1 calc . . .
H28B H 0.1969 0.6591 0.6222 0.138 Uiso 1 1 calc . . .
H28C H 0.2872 0.6902 0.6754 0.138 Uiso 1 1 calc . . .
C31 C 0.2536(5) 0.4517(5) 0.3109(4) 0.0385(11) Uani 1 1 d . . .
C32 C 0.3151(6) 0.4037(6) 0.3886(5) 0.0475(14) Uani 1 1 d . . .
H32 H 0.3920 0.4126 0.3879 0.057 Uiso 1 1 calc . . .
C33 C 0.2630(8) 0.3432(7) 0.4662(5) 0.0614(19) Uani 1 1 d . . .
H33 H 0.3047 0.3111 0.5176 0.074 Uiso 1 1 calc . . .
C34 C 0.1473(9) 0.3304(9) 0.4673(6) 0.074(2) Uani 1 1 d . . .
H34 H 0.1108 0.2912 0.5201 0.089 Uiso 1 1 calc . . .
C35 C 0.0877(7) 0.3759(9) 0.3903(7) 0.072(2) Uani 1 1 d . . .
H35 H 0.0120 0.3648 0.3902 0.086 Uiso 1 1 calc . . .
C36 C 0.1392(6) 0.4389(7) 0.3119(5) 0.0526(16) Uani 1 1 d . . .
H36 H 0.0969 0.4718 0.2610 0.063 Uiso 1 1 calc . . .
C41 C 0.2403(5) 0.5467(5) 0.1151(4) 0.0371(11) Uani 1 1 d . . .
C42 C 0.2547(7) 0.4454(6) 0.0728(5) 0.0499(15) Uani 1 1 d . . .
H42 H 0.3040 0.3754 0.0963 0.060 Uiso 1 1 calc . . .
C43 C 0.1964(7) 0.4486(7) -0.0035(6) 0.0581(18) Uani 1 1 d . . .
H43 H 0.2078 0.3812 -0.0320 0.070 Uiso 1 1 calc . . .
C44 C 0.1216(7) 0.5512(8) -0.0373(5) 0.0584(18) Uani 1 1 d . . .
H44 H 0.0822 0.5531 -0.0888 0.070 Uiso 1 1 calc . . .
C45 C 0.1046(8) 0.6512(6) 0.0047(6) 0.0582(18) Uani 1 1 d . . .
H45 H 0.0526 0.7203 -0.0177 0.070 Uiso 1 1 calc . . .
C46 C 0.1644(7) 0.6493(5) 0.0799(5) 0.0472(14) Uani 1 1 d . . .
H46 H 0.1537 0.7175 0.1070 0.057 Uiso 1 1 calc . . .

loop_
_atom_site_aniso_label
_atom_site_aniso_U_11
_atom_site_aniso_U_22
_atom_site_aniso_U_33
_atom_site_aniso_U_23
_atom_site_aniso_U_13
_atom_site_aniso_U_12
Nb1 0.0287(2) 0.0275(2) 0.0311(2) -0.00283(16) -0.00133(16) -0.01071(16)
I1 0.0425(2) 0.0409(2) 0.0508(2) -0.01026(17) -0.00266(16) -0.00531(16)
I2 0.1664(9) 0.1174(7) 0.0930(6) 0.0241(5) -0.0627(6) -0.0683(7)
I3 0.0554(3) 0.1079(5) 0.0624(3) -0.0033(3) -0.0186(2) -0.0339(3)
I4 0.0607(3) 0.0883(4) 0.0610(3) -0.0125(3) -0.0161(2) -0.0155(3)
P1 0.0360(6) 0.0293(6) 0.0343(7) -0.0018(5) -0.0033(5) -0.0127(5)
Si1 0.0713(13) 0.0311(8) 0.0656(13) -0.0043(8) 0.0109(10) -0.0207(8)
Si2 0.0528(10) 0.0588(11) 0.0433(9) -0.0166(8) -0.0143(8) 0.0039(8)
O1 0.046(2) 0.056(3) 0.055(3) 0.004(2) -0.015(2) -0.004(2)
C1 0.035(3) 0.037(3) 0.042(3) -0.003(2) -0.001(2) -0.011(2)
C11 0.049(3) 0.034(3) 0.043(3) 0.001(2) 0.000(2) -0.022(2)
C12 0.040(3) 0.041(3) 0.048(3) -0.005(2) 0.002(2) -0.024(2)
C13 0.037(3) 0.043(3) 0.046(3) -0.009(3) 0.011(2) -0.016(2)
C14 0.054(3) 0.039(3) 0.035(3) -0.006(2) 0.010(2) -0.024(3)
C15 0.055(3) 0.040(3) 0.037(3) 0.003(2) -0.004(2) -0.023(3)
C16 0.131(10) 0.069(6) 0.098(8) -0.029(6) -0.010(7) -0.044(6)
C17 0.082(6) 0.058(5) 0.106(8) 0.023(5) -0.012(6) -0.005(4)
C18 0.126(9) 0.036(4) 0.119(9) 0.003(5) 0.051(7) -0.029(5)
C21 0.034(2) 0.038(3) 0.036(3) -0.009(2) 0.001(2) -0.007(2)
C22 0.035(3) 0.040(3) 0.037(3) -0.005(2) 0.007(2) -0.011(2)
C23 0.031(3) 0.053(3) 0.053(3) -0.016(3) 0.001(2) -0.017(2)
C24 0.033(3) 0.047(3) 0.043(3) -0.009(3) -0.006(2) -0.001(2)
C25 0.034(2) 0.033(3) 0.041(3) -0.004(2) 0.000(2) -0.005(2)
C26 0.122(9) 0.147(11) 0.098(8) -0.083(8) -0.059(7) 0.073(9)
C27 0.094(7) 0.113(9) 0.103(8) -0.030(7) -0.041(6) -0.038(7)
C28 0.107(8) 0.101(8) 0.065(6) 0.016(5) -0.034(6) -0.023(6)
C31 0.045(3) 0.030(3) 0.040(3) -0.002(2) 0.001(2) -0.015(2)
C32 0.053(3) 0.044(3) 0.045(3) 0.002(3) -0.009(3) -0.015(3)
C33 0.074(5) 0.062(4) 0.041(4) 0.009(3) -0.002(3) -0.020(4)
C34 0.072(5) 0.083(6) 0.052(4) 0.015(4) 0.016(4) -0.025(4)
C35 0.047(4) 0.089(6) 0.075(6) 0.009(5) 0.006(4) -0.031(4)
C36 0.047(3) 0.059(4) 0.052(4) 0.008(3) -0.004(3) -0.024(3)
C41 0.041(3) 0.036(3) 0.037(3) 0.000(2) -0.005(2) -0.018(2)
C42 0.060(4) 0.038(3) 0.055(4) -0.008(3) -0.012(3) -0.015(3)
C43 0.066(4) 0.062(4) 0.057(4) -0.022(3) -0.010(3) -0.025(4)
C44 0.064(4) 0.077(5) 0.046(4) -0.001(3) -0.018(3) -0.034(4)
C45 0.069(4) 0.048(4) 0.065(5) 0.007(3) -0.029(4) -0.020(3)
C46 0.062(4) 0.035(3) 0.050(4) 0.003(3) -0.019(3) -0.019(3)

loop_
_geom_bond_atom_site_label_1
_geom_bond_atom_site_label_2
_geom_bond_distance
_geom_bond_site_symmetry_2
_geom_bond_publ_flag
Nb1 C1 2.069(6) . ?
Nb1 C22 2.349(5) . ?
Nb1 C13 2.356(5) . ?
Nb1 C12 2.368(5) . ?
Nb1 C25 2.379(5) . ?
Nb1 C21 2.387(5) . ?
Nb1 C23 2.399(6) . ?
Nb1 C14 2.401(6) . ?
Nb1 C24 2.401(6) . ?
Nb1 C11 2.407(6) . ?
Nb1 C15 2.414(6) . ?
Nb1 P1 2.5652(17) . ?
I1 P1 2.4724(15) . ?
I2 I3 2.9212(17) . ?
I3 I4 2.9241(15) . ?
P1 C41 1.817(6) . ?
P1 C31 1.823(6) . ?
Si1 C16 1.849(12) . ?
Si1 C18 1.860(9) . ?
Si1 C17 1.861(11) . ?
Si1 C11 1.877(6) . ?
Si2 C27 1.850(12) . ?
Si2 C26 1.851(10) . ?
Si2 C28 1.865(11) . ?
Si2 C21 1.887(6) . ?
O1 C1 1.131(7) . ?
C11 C12 1.434(9) . ?
C11 C15 1.435(9) . ?
C12 C13 1.435(8) . ?
C13 C14 1.396(9) . ?
C14 C15 1.409(9) . ?
C21 C25 1.424(8) . ?
C21 C22 1.441(8) . ?
C22 C23 1.424(9) . ?
C23 C24 1.401(9) . ?
C24 C25 1.407(9) . ?
C31 C36 1.380(9) . ?
C31 C32 1.394(9) . ?
C32 C33 1.377(10) . ?
C33 C34 1.395(13) . ?
C34 C35 1.370(14) . ?
C35 C36 1.398(10) . ?
C41 C46 1.384(9) . ?
C41 C42 1.401(8) . ?
C42 C43 1.377(10) . ?
C43 C44 1.372(12) . ?
C44 C45 1.378(11) . ?
C45 C46 1.379(10) . ?
